data_7232990
loop_
_publ_author_name
'Hassanain, Hawazen'
'Davies, Edward Stephen'
'Lewis, William'
'Kays, Deborah Lorraine'
'Champness, Neil R.'

_publ_section_title
;
 Structural Characterization and Optical Properties of Two
 Copper(I)-Iodide BODIPY Coordination Polymers
;
_journal_name_full CrystEngComm
_journal_paper_doi 10.1039/C9CE00845D
_journal_year 2019
_chemical_formula_moiety 'C29 H25 B F2 N4'
_chemical_formula_sum 'C29 H25 B F2 N4'
_chemical_formula_weight 478.34
_chemical_name_systematic BhHASOD
_space_group_crystal_system monoclinic
_space_group_IT_number 15
_space_group_name_Hall '-I 2ya'
_space_group_name_H-M_alt 'I 1 2/a 1'
_symmetry_space_group_name_Hall '-I 2ya'
_symmetry_space_group_name_H-M 'I 1 2/a 1'
_atom_sites_solution_hydrogens geom
_atom_sites_solution_primary dual
_atom_sites_solution_secondary difmap
_audit_creation_date 2018-08-22
_audit_creation_method
;
Olex2 1.2
(compiled 2018.05.29 svn.r3508 for OlexSys, GUI svn.r5506)
;
_audit_update_record
;
2019-06-02 deposited with the CCDC.    2019-07-01 downloaded from the CCDC.
;
_cell_angle_alpha 90
_cell_angle_beta 105.947(4)
_cell_angle_gamma 90
_cell_formula_units_Z 4
_cell_length_a 13.5686(4)
_cell_length_b 13.2178(5)
_cell_length_c 13.7790(5)
_cell_measurement_reflns_used 2253
_cell_measurement_temperature 120(2)
_cell_measurement_theta_max 74.0910
_cell_measurement_theta_min 4.7210
_cell_volume 2376.12(15)
_computing_cell_refinement 'CrysAlisPro 1.171.39.46 (Rigaku OD, 2018)'
_computing_data_collection 'CrysAlisPro 1.171.39.46 (Rigaku OD, 2018)'
_computing_data_reduction 'CrysAlisPro 1.171.39.46 (Rigaku OD, 2018)'
_computing_molecular_graphics 'Olex2 (Dolomanov et al., 2009)'
_computing_publication_material 'Olex2 (Dolomanov et al., 2009)'
_computing_structure_refinement 'ShelXL (Sheldrick, 2015)'
_computing_structure_solution 'ShelXT (Sheldrick, 2015)'
_diffrn_ambient_environment 'N2 gas'
_diffrn_ambient_temperature 120(2)
_diffrn_crystal_treatment 'flash frozen in gaseous N2'
_diffrn_detector 'CCD area detector'
_diffrn_detector_area_resol_mean 5.2349
_diffrn_detector_type 'Agilent Diffraction Titan S2 detector'
_diffrn_measured_fraction_theta_full 0.999
_diffrn_measured_fraction_theta_max 0.968
_diffrn_measurement_details
;
List of Runs (angles in degrees, time in seconds):

  # Type    Start    End  Width  t~exp~   \w     \q     \k     \f   Frames
#--------------------------------------------------------------------------
  1  \w   -111.00 -23.00   1.00   30.00    --  -42.83 -57.00 -60.00   88
  2  \w     52.00  79.00   1.00   30.00    --   42.83 -99.00-180.00   27
  3  \w    -27.00  68.00   1.00   30.00    --   42.83 -57.00 120.00   95
  4  \w     32.00  89.00   1.00  120.00    --  107.00 -30.00 120.00   57
  5  \w     37.00  78.00   1.00  120.00    --  107.00 -30.00-150.00   41
  6  \w     40.00  68.00   1.00  120.00    --  107.00 -45.00   0.00   28
  7  \w     88.00 134.00   1.00  120.00    --  107.00  45.00-120.00   46
  8  \w     45.00 118.00   1.00  120.00    --  107.00-125.00  60.00   73
  9  \w    151.00 178.00   1.00  120.00    --  107.00  45.00-120.00   27
 10  \w     38.00  87.00   1.00  120.00    --  107.00 -30.00  60.00   49
 11  \w     56.00  92.00   1.00  120.00    --  107.00-125.00 120.00   36
 12  \w     35.00 123.00   1.00  120.00    --  107.00 -77.00-120.00   88
;
_diffrn_measurement_device '\k-geometry diffractometer'
_diffrn_measurement_device_type 'GV1000, TitanS2'
_diffrn_measurement_method '\w scans'
_diffrn_measurement_specimen_support 'MiTeGen micromount'
_diffrn_orient_matrix_type 'CrysAlisPro convention (1999,Acta A55,543-557)'
_diffrn_orient_matrix_UB_11 -0.0218294000
_diffrn_orient_matrix_UB_12 -0.1108339000
_diffrn_orient_matrix_UB_13 -0.0333450000
_diffrn_orient_matrix_UB_21 0.0324915000
_diffrn_orient_matrix_UB_22 -0.0337834000
_diffrn_orient_matrix_UB_23 0.1112693000
_diffrn_orient_matrix_UB_31 -0.1114890000
_diffrn_orient_matrix_UB_32 0.0120265000
_diffrn_orient_matrix_UB_33 0.0050660000
_diffrn_radiation_collimation 'focusing mirrors'
_diffrn_radiation_monochromator mirror
_diffrn_radiation_probe x-ray
_diffrn_radiation_type CuK\a
_diffrn_radiation_wavelength 1.54184
_diffrn_radiation_wavelength_determination fundamental
_diffrn_reflns_av_R_equivalents 0.0191
_diffrn_reflns_av_unetI/netI 0.0232
_diffrn_reflns_Laue_measured_fraction_full 0.999
_diffrn_reflns_Laue_measured_fraction_max 0.968
_diffrn_reflns_limit_h_max 11
_diffrn_reflns_limit_h_min -16
_diffrn_reflns_limit_k_max 16
_diffrn_reflns_limit_k_min -15
_diffrn_reflns_limit_l_max 17
_diffrn_reflns_limit_l_min -15
_diffrn_reflns_number 4769
_diffrn_reflns_point_group_measured_fraction_full 0.999
_diffrn_reflns_point_group_measured_fraction_max 0.968
_diffrn_reflns_theta_full 67.684
_diffrn_reflns_theta_max 74.695
_diffrn_reflns_theta_min 4.726
_diffrn_source 'microfocus sealed tube'
_diffrn_source_current 0.8
_diffrn_source_power 0.04
_diffrn_source_target Cu
_diffrn_source_type 'Agilent Diffraction microfocus tube'
_diffrn_source_voltage 50
_exptl_absorpt_coefficient_mu 0.733
_exptl_absorpt_correction_T_max 1.000
_exptl_absorpt_correction_T_min 0.824
_exptl_absorpt_correction_type gaussian
_exptl_absorpt_process_details
;
CrysAlisPro 1.171.39.46 (Rigaku Oxford Diffraction, 2018)
Numerical absorption correction based on gaussian integration over
            a multifaceted crystal model
Empirical absorption correction using spherical harmonics,
 implemented in SCALE3 ABSPACK scaling algorithm.
;
_exptl_crystal_colour 'metallic orangish red'
_exptl_crystal_colour_lustre metallic
_exptl_crystal_colour_modifier orangish
_exptl_crystal_colour_primary red
_exptl_crystal_density_diffrn 1.337
_exptl_crystal_description block
_exptl_crystal_F_000 1000
_exptl_crystal_preparation 'in fobolin on micromount for HMH/NRC'
_exptl_crystal_size_max 0.174
_exptl_crystal_size_mid 0.076
_exptl_crystal_size_min 0.033
_refine_diff_density_max 0.261
_refine_diff_density_min -0.229
_refine_diff_density_rms 0.042
_refine_ls_extinction_method none
_refine_ls_goodness_of_fit_ref 1.040
_refine_ls_hydrogen_treatment constr
_refine_ls_matrix_type full
_refine_ls_number_parameters 167
_refine_ls_number_reflns 2358
_refine_ls_number_restraints 0
_refine_ls_restrained_S_all 1.040
_refine_ls_R_factor_all 0.0492
_refine_ls_R_factor_gt 0.0405
_refine_ls_shift/su_max 0.001
_refine_ls_shift/su_mean 0.000
_refine_ls_structure_factor_coef Fsqd
_refine_ls_weighting_details 'w=1/[\s^2^(Fo^2^)+(0.0500P)^2^+2.0829P] where P=(Fo^2^+2Fc^2^)/3'
_refine_ls_weighting_scheme calc
_refine_ls_wR_factor_gt 0.1040
_refine_ls_wR_factor_ref 0.1102
_reflns_Friedel_coverage 0.000
_reflns_number_gt 2000
_reflns_number_total 2358
_reflns_threshold_expression 'I > 2\s(I)'
_cod_data_source_file c9ce00845d2.cif
_cod_data_source_block bhasod
_cod_database_code 7232990
_nottingham_internal_coll_name BHASOD
_nottingham_internal_coll_number 17813
_nottingham_internal_coll_client HMH/DLK
_nottingham_internal_coll_type custom
_nottingham_internal_coll_frame_method '\w scans'
_nottingham_internal_coll_frame_time '30.00, 120.00'
_nottingham_internal_coll_frame_width 1.00
_nottingham_internal_coll_user pcxhh4
_nottingham_internal_coll_date 09/08/2018
_nottingham_internal_coll_location NOTTS
_nottingham_internal_coll_instrument 'GVB, PL13110001'
_nottingham_internal_process_date 13/08/2018
_nottingham_internal_process_user pcxhh4
_nottingham_internal_solution_date 19/8/2018
_nottingham_internal_solution_user pcxhh4
_nottingham_internal_refinement_date 19/8/2018
_nottingham_internal_refinement_user pcxhh4
_shelx_shelxl_version_number 2018/3
_chemical_oxdiff_formula 'C24 H22 B1 F2 N3'
_chemical_oxdiff_usercomment 'BHASOD #17813 GVB-1559 IN FOBLIN IN MICROMOUNT FOR  HMH/NRC'
_shelx_space_group_comment
;
The symmetry employed for this shelxl refinement is uniquely defined
by the following loop, which should always be used as a source of
symmetry information in preference to the above space-group names.
They are only intended as comments.
;
_shelx_estimated_absorpt_t_max 0.976
_shelx_estimated_absorpt_t_min 0.883
_reflns_odcompleteness_completeness 99.96
_reflns_odcompleteness_iscentric 1
_reflns_odcompleteness_theta 67.13
_olex2_refinement_description
;
1. Fixed Uiso
 At 1.2 times of:
  All C(H) groups
 At 1.5 times of:
  All C(H,H,H) groups
2.a Aromatic/amide H refined with riding coordinates:
 C10(H10), C14(H14), C3(H3), C1(H1), C2(H2), C11(H11), C13(H13)
2.b Idealised Me refined as rotating group:
 C17(H17A,H17B,H17C), C16(H16A,H16B,H16C)
;
_olex2_exptl_crystal_mounting_method 'in fomblin film on a micromount'
_olex2_submission_original_sample_id BHASOD
_olex2_submission_special_instructions 'No special instructions were received'
_oxdiff_exptl_absorpt_empirical_details
;
Empirical correction (ABSPACK) includes:
- Absorption correction using spherical harmonics
- Frame scaling
;
_oxdiff_exptl_absorpt_empirical_full_max 1.506
_oxdiff_exptl_absorpt_empirical_full_min 0.730

loop_
_space_group_symop_operation_xyz
'x, y, z'
'-x+1/2, y, -z'
'x+1/2, y+1/2, z+1/2'
'-x+1, y+1/2, -z+1/2'
'-x, -y, -z'
'x-1/2, -y, z'
'-x+1/2, -y+1/2, -z+1/2'
'x, -y+1/2, z+1/2'

loop_
_atom_site_label
_atom_site_type_symbol
_atom_site_fract_x
_atom_site_fract_y
_atom_site_fract_z
_atom_site_U_iso_or_equiv
_atom_site_adp_type
_atom_site_occupancy
_atom_site_site_symmetry_order
_atom_site_calc_flag
_atom_site_refinement_flags_posn
_atom_site_refinement_flags_adp
_atom_site_refinement_flags_occupancy
F1 F 0.82042(7) 0.71829(7) 0.56746(7) 0.0327(2) Uani 1 1 d . . .
N3 N 0.69388(10) 0.58767(9) 0.55782(9) 0.0243(3) Uani 1 1 d . . .
N4 N 0.41575(13) 0.52693(12) 0.86723(12) 0.0413(4) Uani 1 1 d . . .
C1 C 0.750000 0.10734(17) 0.500000 0.0338(5) Uani 1 2 d S T P
H1 H 0.750000 0.035469 0.500000 0.041 Uiso 1 2 calc RS T P
C2 C 0.66932(14) 0.16011(12) 0.43528(13) 0.0342(4) Uani 1 1 d . . .
H2 H 0.613943 0.124374 0.391498 0.041 Uiso 1 1 calc R . .
C3 C 0.67030(13) 0.26479(12) 0.43512(12) 0.0319(4) Uani 1 1 d . . .
H3 H 0.615973 0.300844 0.390223 0.038 Uiso 1 1 calc R . .
C4 C 0.750000 0.31743(15) 0.500000 0.0245(4) Uani 1 2 d S T P
C5 C 0.750000 0.42999(15) 0.500000 0.0238(4) Uani 1 2 d S T P
C6 C 0.69381(11) 0.48172(11) 0.55552(11) 0.0245(3) Uani 1 1 d . . .
C7 C 0.63414(12) 0.44641(11) 0.61912(11) 0.0252(3) Uani 1 1 d . . .
C8 C 0.59983(11) 0.53239(11) 0.65891(11) 0.0251(3) Uani 1 1 d . . .
C9 C 0.53602(12) 0.53330(11) 0.73014(11) 0.0254(3) Uani 1 1 d . . .
C10 C 0.44497(12) 0.47845(12) 0.70988(12) 0.0296(3) Uani 1 1 d . . .
H10 H 0.421814 0.441459 0.648722 0.036 Uiso 1 1 calc R . .
C11 C 0.38856(13) 0.47833(13) 0.77966(13) 0.0355(4) Uani 1 1 d . . .
H11 H 0.326322 0.441035 0.763834 0.043 Uiso 1 1 calc R . .
C13 C 0.50308(16) 0.57948(13) 0.88633(13) 0.0401(4) Uani 1 1 d . . .
H13 H 0.524517 0.614714 0.948690 0.048 Uiso 1 1 calc R . .
C14 C 0.56459(14) 0.58591(12) 0.82086(12) 0.0321(4) Uani 1 1 d . . .
H14 H 0.625241 0.625682 0.837872 0.039 Uiso 1 1 calc R . .
C15 C 0.63809(12) 0.61787(11) 0.61987(11) 0.0253(3) Uani 1 1 d . . .
C16 C 0.61429(14) 0.33915(12) 0.64408(13) 0.0330(4) Uani 1 1 d . . .
H16A H 0.566300 0.307629 0.585496 0.049 Uiso 1 1 calc GR . .
H16B H 0.584704 0.338406 0.701444 0.049 Uiso 1 1 calc GR . .
H16C H 0.678918 0.301352 0.661603 0.049 Uiso 1 1 calc GR . .
C17 C 0.62129(13) 0.72723(11) 0.63817(13) 0.0318(4) Uani 1 1 d . . .
H17A H 0.687569 0.761928 0.659574 0.048 Uiso 1 1 calc GR . .
H17B H 0.585984 0.733322 0.691122 0.048 Uiso 1 1 calc GR . .
H17C H 0.579305 0.758093 0.575805 0.048 Uiso 1 1 calc GR . .
B1 B 0.750000 0.65741(17) 0.500000 0.0255(5) Uani 1 2 d S T P

loop_
_atom_site_aniso_label
_atom_site_aniso_U_11
_atom_site_aniso_U_22
_atom_site_aniso_U_33
_atom_site_aniso_U_23
_atom_site_aniso_U_13
_atom_site_aniso_U_12
F1 0.0365(5) 0.0239(5) 0.0375(5) -0.0078(4) 0.0096(4) -0.0064(4)
N3 0.0290(6) 0.0175(6) 0.0255(6) -0.0003(5) 0.0060(5) 0.0006(5)
N4 0.0505(9) 0.0359(8) 0.0441(9) 0.0039(6) 0.0242(7) 0.0078(7)
C1 0.0524(14) 0.0178(10) 0.0366(12) 0.000 0.0211(11) 0.000
C2 0.0457(10) 0.0222(8) 0.0349(8) -0.0066(6) 0.0113(7) -0.0090(7)
C3 0.0385(9) 0.0232(8) 0.0315(8) -0.0007(6) 0.0057(7) -0.0007(6)
C4 0.0341(11) 0.0174(9) 0.0237(10) 0.000 0.0110(8) 0.000
C5 0.0277(10) 0.0196(10) 0.0216(9) 0.000 0.0029(8) 0.000
C6 0.0304(8) 0.0188(7) 0.0220(7) -0.0004(5) 0.0035(6) -0.0001(6)
C7 0.0304(8) 0.0208(7) 0.0230(7) -0.0016(5) 0.0049(6) -0.0011(6)
C8 0.0290(7) 0.0198(7) 0.0239(7) -0.0010(5) 0.0030(6) -0.0001(6)
C9 0.0297(8) 0.0187(7) 0.0268(7) 0.0017(5) 0.0063(6) 0.0042(6)
C10 0.0317(8) 0.0267(8) 0.0278(7) 0.0025(6) 0.0039(6) 0.0011(6)
C11 0.0327(8) 0.0322(9) 0.0415(9) 0.0096(7) 0.0103(7) 0.0027(7)
C13 0.0599(12) 0.0302(8) 0.0338(9) -0.0058(7) 0.0192(8) 0.0032(8)
C14 0.0400(9) 0.0222(7) 0.0330(8) -0.0052(6) 0.0082(7) -0.0016(6)
C15 0.0266(7) 0.0210(7) 0.0259(7) -0.0017(5) 0.0034(6) 0.0008(6)
C16 0.0502(10) 0.0201(7) 0.0340(8) -0.0004(6) 0.0206(7) -0.0006(7)
C17 0.0370(9) 0.0202(7) 0.0396(9) -0.0019(6) 0.0127(7) 0.0024(6)
B1 0.0302(12) 0.0160(10) 0.0291(11) 0.000 0.0062(9) 0.000

loop_
_atom_type_symbol
_atom_type_description
_atom_type_scat_dispersion_real
_atom_type_scat_dispersion_imag
_atom_type_scat_source
C C 0.0181 0.0091 'International Tables Vol C Tables 4.2.6.8 and 6.1.1.4'
H H 0.0000 0.0000 'International Tables Vol C Tables 4.2.6.8 and 6.1.1.4'
B B 0.0090 0.0039 'International Tables Vol C Tables 4.2.6.8 and 6.1.1.4'
F F 0.0727 0.0534 'International Tables Vol C Tables 4.2.6.8 and 6.1.1.4'
N N 0.0311 0.0180 'International Tables Vol C Tables 4.2.6.8 and 6.1.1.4'

loop_
_exptl_crystal_face_index_h
_exptl_crystal_face_index_k
_exptl_crystal_face_index_l
_exptl_crystal_face_perp_dist
0 -1 -9 0.0559
0 1 9 0.0089
-8 0 -1 0.0960
0 6 6 0.0165
0 -6 -6 0.0165
-7 2 7 0.0382
9 0 0 0.0752
1 6 -7 0.0721
-1 -7 5 0.0010

loop_
_geom_angle_atom_site_label_1
_geom_angle_atom_site_label_2
_geom_angle_atom_site_label_3
_geom_angle
_geom_angle_site_symmetry_1
_geom_angle_site_symmetry_3
C6 N3 B1 125.51(13) . .
C15 N3 C6 108.25(12) . .
C15 N3 B1 126.23(13) . .
C11 N4 C13 116.17(15) . .
C2 C1 C2 120.0(2) . 2_656
C3 C2 C1 119.67(16) . .
C2 C3 C4 120.46(16) . .
C3 C4 C3 119.8(2) 2_656 .
C3 C4 C5 120.12(10) . .
C3 C4 C5 120.12(10) 2_656 .
C6 C5 C4 119.28(9) 2_656 .
C6 C5 C4 119.28(9) . .
C6 C5 C6 121.43(19) 2_656 .
N3 C6 C7 108.09(12) . .
C5 C6 N3 120.28(14) . .
C5 C6 C7 131.58(14) . .
C6 C7 C16 128.19(14) . .
C8 C7 C6 106.38(13) . .
C8 C7 C16 125.37(14) . .
C7 C8 C9 125.97(14) . .
C7 C8 C15 107.75(14) . .
C15 C8 C9 126.27(13) . .
C10 C9 C8 120.83(14) . .
C14 C9 C8 122.17(14) . .
C14 C9 C10 116.98(15) . .
C11 C10 C9 119.40(15) . .
N4 C11 C10 124.24(17) . .
N4 C13 C14 124.22(16) . .
C9 C14 C13 118.98(16) . .
N3 C15 C8 109.53(13) . .
N3 C15 C17 122.08(14) . .
C8 C15 C17 128.38(14) . .
F1 B1 F1 109.34(17) . 2_656
F1 B1 N3 110.19(6) 2_656 2_656
F1 B1 N3 110.09(6) 2_656 .
F1 B1 N3 110.19(6) . .
F1 B1 N3 110.09(6) . 2_656
N3 B1 N3 106.93(16) . 2_656

loop_
_geom_bond_atom_site_label_1
_geom_bond_atom_site_label_2
_geom_bond_distance
_geom_bond_site_symmetry_2
F1 B1 1.3916(16) .
N3 C6 1.4007(19) .
N3 C15 1.349(2) .
N3 B1 1.5484(18) .
N4 C11 1.327(2) .
N4 C13 1.336(3) .
C1 C2 1.394(2) 2_656
C1 C2 1.394(2) .
C3 C2 1.384(2) .
C4 C3 1.3862(19) .
C4 C3 1.3861(19) 2_656
C4 C5 1.488(3) .
C6 C5 1.3981(18) .
C6 C7 1.425(2) .
C7 C16 1.501(2) .
C8 C7 1.396(2) .
C8 C9 1.476(2) .
C8 C15 1.410(2) .
C9 C10 1.393(2) .
C9 C14 1.389(2) .
C10 C11 1.384(2) .
C14 C13 1.390(3) .
C15 C17 1.496(2) .

loop_
_exptl_oxdiff_crystal_face_indexfrac_h
_exptl_oxdiff_crystal_face_indexfrac_k
_exptl_oxdiff_crystal_face_indexfrac_l
_exptl_oxdiff_crystal_face_x
_exptl_oxdiff_crystal_face_y
_exptl_oxdiff_crystal_face_z
0.0002 -0.9971 -8.9954 0.4105 -0.9672 -0.0576
-0.0002 0.9971 8.9954 -0.4105 0.9672 0.0576
-7.9987 -0.0092 -0.9993 0.2090 -0.3708 0.8866
-0.0010 5.9941 6.0028 -0.8645 0.4654 0.1026
0.0010 -5.9941 -6.0028 0.8645 -0.4654 -0.1026
-6.9992 1.9886 6.9978 -0.3010 0.4840 0.8397
8.9986 0.0106 -0.0001 -0.1976 0.2920 -1.0031
0.9990 5.9984 -6.9891 -0.4536 -0.9479 -0.0746
-0.9988 -6.9972 4.9892 0.6310 0.7591 0.0525
